data_4038132
loop_
_publ_author_name
'G\'orski, Krzysztof'
'Mech-Piskorz, Justyna'
'Le\'sniewska, Barbara'
'Pietraszkiewicz, Oksana'
'Pietraszkiewicz, Marek'

_publ_section_title
;
 Toward Soluble 5,10-Diheterotruxenes: Synthesis and Reactivity of
 5,10-Dioxatruxenes, 5,10-Dithiatruxenes, and 5,10-Diazatruxenes.
;
_journal_issue 7
_journal_name_full 'The Journal of organic chemistry'
_journal_page_first 4672
_journal_page_last 4681
_journal_paper_doi 10.1021/acs.joc.9b03387
_journal_volume 85
_journal_year 2020
_chemical_formula_moiety 'C29 H22 N2 O'
_chemical_formula_sum 'C29 H22 N2 O'
_chemical_formula_weight 414.49
_space_group_crystal_system monoclinic
_space_group_IT_number 14
_space_group_name_Hall '-P 2ybc'
_space_group_name_H-M_alt 'P 1 21/c 1'
_atom_sites_solution_hydrogens mixed
_atom_sites_solution_primary direct
_audit_creation_method SHELXL-2018/3
_cell_angle_alpha 90
_cell_angle_beta 111.851(5)
_cell_angle_gamma 90
_cell_formula_units_Z 4
_cell_length_a 4.8822(2)
_cell_length_b 24.2724(11)
_cell_length_c 18.1588(8)
_cell_measurement_reflns_used 2348
_cell_measurement_temperature 100.0(1)
_cell_measurement_theta_max 28.3510
_cell_measurement_theta_min 2.9430
_cell_volume 1997.27(17)
_computing_structure_refinement 'SHELXL-2018/3 (Sheldrick, 2018)'
_diffrn_ambient_temperature 100.0(1)
_diffrn_detector 'CCD plate'
_diffrn_detector_area_resol_mean 16.2974
_diffrn_detector_type Eos
_diffrn_measured_fraction_theta_full 0.997
_diffrn_measured_fraction_theta_max 0.997
_diffrn_measurement_device 'four-circle diffractometer'
_diffrn_measurement_device_type 'SuperNova, Dual, Cu at home/near, Eos'
_diffrn_radiation_monochromator mirror
_diffrn_radiation_type 'Mo K\a'
_diffrn_radiation_wavelength 0.71073
_diffrn_reflns_av_R_equivalents 0.0389
_diffrn_reflns_av_unetI/netI 0.0668
_diffrn_reflns_Laue_measured_fraction_full 0.997
_diffrn_reflns_Laue_measured_fraction_max 0.997
_diffrn_reflns_limit_h_max 5
_diffrn_reflns_limit_h_min -6
_diffrn_reflns_limit_k_max 30
_diffrn_reflns_limit_k_min -16
_diffrn_reflns_limit_l_max 22
_diffrn_reflns_limit_l_min -15
_diffrn_reflns_number 8337
_diffrn_reflns_point_group_measured_fraction_full 0.997
_diffrn_reflns_point_group_measured_fraction_max 0.997
_diffrn_reflns_theta_full 25.242
_diffrn_reflns_theta_max 26.368
_diffrn_reflns_theta_min 2.793
_exptl_absorpt_coefficient_mu 0.084
_exptl_absorpt_correction_T_max 1.00000
_exptl_absorpt_correction_T_min 0.40390
_exptl_absorpt_correction_type multi-scan
_exptl_absorpt_process_details
;
CrysAlisPro 1.171.39.46 (Rigaku Oxford Diffraction, 2018)
Empirical absorption correction using spherical harmonics,
 implemented in SCALE3 ABSPACK scaling algorithm.
;
_exptl_crystal_colour red
_exptl_crystal_density_diffrn 1.378
_exptl_crystal_description needle
_exptl_crystal_F_000 872
_exptl_crystal_size_max 0.300
_exptl_crystal_size_mid 0.050
_exptl_crystal_size_min 0.030
_refine_diff_density_max 0.260
_refine_diff_density_min -0.217
_refine_diff_density_rms 0.052
_refine_ls_extinction_method none
_refine_ls_goodness_of_fit_ref 1.022
_refine_ls_hydrogen_treatment mixed
_refine_ls_matrix_type full
_refine_ls_number_parameters 300
_refine_ls_number_reflns 4057
_refine_ls_number_restraints 2
_refine_ls_restrained_S_all 1.021
_refine_ls_R_factor_all 0.0833
_refine_ls_R_factor_gt 0.0541
_refine_ls_shift/su_max 0.000
_refine_ls_shift/su_mean 0.000
_refine_ls_structure_factor_coef Fsqd
_refine_ls_weighting_details 'w=1/[\s^2^(Fo^2^)+(0.0561P)^2^+0.0879P] where P=(Fo^2^+2Fc^2^)/3'
_refine_ls_weighting_scheme calc
_refine_ls_wR_factor_gt 0.1149
_refine_ls_wR_factor_ref 0.1275
_reflns_Friedel_coverage 0.000
_reflns_number_gt 2930
_reflns_number_total 4070
_reflns_threshold_expression 'I > 2\s(I)'
_cod_data_source_file jo9b03387_si_001.cif
_cod_data_source_block kg_nnco_mo
_cod_depositor_comments 'Adding full bibliography for 4038128--4038135.cif.'
_cod_original_cell_volume 1997.3(2)
_cod_original_sg_symbol_H-M 'P 21/c'
_cod_database_code 4038132
_shelx_shelxl_version_number 2018/3
_shelx_space_group_comment
;
The symmetry employed for this shelxl refinement is uniquely defined
by the following loop, which should always be used as a source of
symmetry information in preference to the above space-group names.
They are only intended as comments.
;
_shelx_estimated_absorpt_t_min 0.975
_shelx_estimated_absorpt_t_max 0.997

loop_
_space_group_symop_operation_xyz
'x, y, z'
'-x, y+1/2, -z+1/2'
'-x, -y, -z'
'x, -y-1/2, z-1/2'

loop_
_atom_site_label
_atom_site_type_symbol
_atom_site_fract_x
_atom_site_fract_y
_atom_site_fract_z
_atom_site_U_iso_or_equiv
_atom_site_adp_type
_atom_site_occupancy
_atom_site_site_symmetry_order
_atom_site_calc_flag
_atom_site_refinement_flags_posn
_atom_site_refinement_flags_adp
_atom_site_refinement_flags_occupancy
_atom_site_disorder_assembly
_atom_site_disorder_group
C1 C 0.7332(4) 0.70071(8) 0.27937(11) 0.0197(4) Uani 1 1 d . . . . .
C2 C 0.7729(4) 0.64777(9) 0.25577(11) 0.0192(4) Uani 1 1 d . . . . .
C3 C 0.5947(4) 0.61266(8) 0.19145(11) 0.0195(4) Uani 1 1 d . . . . .
C4 C 0.3115(4) 0.61589(9) 0.13287(11) 0.0217(5) Uani 1 1 d . . . . .
H4 H 0.189246 0.646736 0.130953 0.026 Uiso 1 1 calc R U . . .
C5 C 0.2107(4) 0.57422(9) 0.07801(11) 0.0237(5) Uani 1 1 d . . . . .
H5 H 0.018293 0.576613 0.038236 0.028 Uiso 1 1 calc R U . . .
C6 C 0.3867(4) 0.52837(9) 0.07980(12) 0.0256(5) Uani 1 1 d . . . . .
H6 H 0.314196 0.500370 0.040793 0.031 Uiso 1 1 calc R U . . .
C7 C 0.6666(4) 0.52352(9) 0.13818(12) 0.0227(5) Uani 1 1 d . . . . .
H7 H 0.786252 0.492276 0.140132 0.027 Uiso 1 1 calc R U . . .
C8 C 0.7673(4) 0.56568(8) 0.19383(11) 0.0192(4) Uani 1 1 d . . . . .
C9 C 1.0443(4) 0.61976(8) 0.29569(11) 0.0193(4) Uani 1 1 d . . . . .
C10 C 1.2632(4) 0.64331(8) 0.36396(11) 0.0182(4) Uani 1 1 d . . . . .
C11 C 1.5475(4) 0.62664(8) 0.42341(11) 0.0191(4) Uani 1 1 d . . . . .
C12 C 1.7348(4) 0.58048(9) 0.43740(12) 0.0236(5) Uani 1 1 d D . . . .
H12 H 1.690(4) 0.5498(5) 0.4043(9) 0.028 Uiso 1 1 d D U . . .
C13 C 1.9970(4) 0.57927(9) 0.50309(12) 0.0249(5) Uani 1 1 d . . . . .
H13 H 2.124307 0.548362 0.511362 0.030 Uiso 1 1 calc R U . . .
C14 C 2.0761(4) 0.62269(9) 0.55706(12) 0.0248(5) Uani 1 1 d . . . . .
H14 H 2.256322 0.620942 0.601722 0.030 Uiso 1 1 calc R U . . .
C15 C 1.8965(4) 0.66817(9) 0.54656(12) 0.0233(5) Uani 1 1 d . . . . .
H15 H 1.946983 0.697373 0.584090 0.028 Uiso 1 1 calc R U . . .
C16 C 1.6372(4) 0.66993(8) 0.47881(11) 0.0202(4) Uani 1 1 d . . . . .
C17 C 1.2045(4) 0.69765(8) 0.38674(11) 0.0183(4) Uani 1 1 d . . . . .
C18 C 0.9514(4) 0.72803(8) 0.34199(11) 0.0196(4) Uani 1 1 d . . . . .
C19 C 0.8578(4) 0.78699(8) 0.34239(11) 0.0200(4) Uani 1 1 d . . . . .
C20 C 0.9950(4) 0.83475(9) 0.37965(12) 0.0239(5) Uani 1 1 d . . . . .
H20 H 1.193167 0.833699 0.416495 0.029 Uiso 1 1 calc R U . . .
C21 C 0.8406(4) 0.88453(9) 0.36280(12) 0.0253(5) Uani 1 1 d . . . . .
H21 H 0.936476 0.917067 0.388921 0.030 Uiso 1 1 calc R U . . .
C22 C 0.5531(4) 0.88793(9) 0.30939(12) 0.0257(5) Uani 1 1 d . . . . .
H22 H 0.450980 0.922111 0.300028 0.031 Uiso 1 1 calc R U . . .
C23 C 0.4149(4) 0.84070(9) 0.26950(12) 0.0246(5) Uani 1 1 d . . . . .
H23 H 0.217991 0.842107 0.231923 0.030 Uiso 1 1 calc R U . . .
C24 C 0.5684(4) 0.79196(8) 0.28548(11) 0.0202(4) Uani 1 1 d . . . . .
C25 C 0.4779(4) 0.73841(8) 0.24387(11) 0.0203(4) Uani 1 1 d . . . . .
C26 C 1.2545(4) 0.52605(9) 0.27528(12) 0.0234(5) Uani 1 1 d D . . . .
H26A H 1.4393(19) 0.5428(7) 0.2940(12) 0.028 Uiso 1 1 d D U . . .
H26B H 1.231(4) 0.5064(9) 0.2251(13) 0.028 Uiso 1 1 d . U . . .
C27 C 1.2195(4) 0.48417(9) 0.33341(14) 0.0329(5) Uani 1 1 d . . . . .
H27A H 1.241558 0.502659 0.383273 0.049 Uiso 1 1 calc R U . . .
H27B H 1.370997 0.455584 0.343651 0.049 Uiso 1 1 calc R U . . .
H27C H 1.023508 0.467269 0.310774 0.049 Uiso 1 1 calc R U . . .
C28 C 1.4306(4) 0.75488(8) 0.51352(11) 0.0217(5) Uani 1 1 d . . . . .
H28A H 1.469755 0.737593 0.565842 0.026 Uiso 1 1 calc R U . . .
H28B H 1.231423 0.771586 0.495588 0.026 Uiso 1 1 calc R U . . .
C29 C 1.6564(4) 0.80010(9) 0.52307(12) 0.0264(5) Uani 1 1 d . . . . .
H29A H 1.855361 0.785339 0.550637 0.040 Uiso 1 1 calc R U . . .
H29B H 1.621281 0.830428 0.554091 0.040 Uiso 1 1 calc R U . . .
H29C H 1.638310 0.813711 0.470651 0.040 Uiso 1 1 calc R U . . .
O1 O 0.2425(3) 0.72972(6) 0.18927(8) 0.0275(4) Uani 1 1 d . . . . .
N1 N 1.0355(3) 0.56987(7) 0.25731(9) 0.0195(4) Uani 1 1 d . . . . .
N2 N 1.4334(3) 0.71211(7) 0.45694(9) 0.0200(4) Uani 1 1 d . . . . .

loop_
_atom_site_aniso_label
_atom_site_aniso_U_11
_atom_site_aniso_U_22
_atom_site_aniso_U_33
_atom_site_aniso_U_23
_atom_site_aniso_U_13
_atom_site_aniso_U_12
C1 0.0176(9) 0.0286(12) 0.0139(9) 0.0026(9) 0.0069(8) 0.0007(8)
C2 0.0172(9) 0.0283(12) 0.0130(9) 0.0007(9) 0.0068(8) -0.0014(8)
C3 0.0228(9) 0.0248(11) 0.0138(9) 0.0004(9) 0.0102(8) -0.0055(8)
C4 0.0222(10) 0.0292(12) 0.0151(10) 0.0037(10) 0.0085(8) -0.0009(9)
C5 0.0204(9) 0.0336(13) 0.0152(10) 0.0013(10) 0.0044(8) -0.0053(9)
C6 0.0302(11) 0.0314(12) 0.0182(11) -0.0072(10) 0.0123(9) -0.0108(9)
C7 0.0251(10) 0.0258(11) 0.0222(11) -0.0018(10) 0.0148(9) -0.0022(9)
C8 0.0172(9) 0.0278(12) 0.0143(9) 0.0000(9) 0.0078(8) -0.0046(8)
C9 0.0211(9) 0.0242(11) 0.0161(10) 0.0015(9) 0.0110(8) -0.0017(8)
C10 0.0158(9) 0.0266(11) 0.0138(9) 0.0027(9) 0.0075(8) 0.0002(8)
C11 0.0183(9) 0.0274(12) 0.0129(9) 0.0020(9) 0.0072(8) -0.0003(8)
C12 0.0236(10) 0.0263(12) 0.0205(11) -0.0002(10) 0.0079(9) -0.0003(9)
C13 0.0217(9) 0.0296(12) 0.0227(11) 0.0027(10) 0.0076(8) 0.0042(9)
C14 0.0190(9) 0.0350(13) 0.0175(10) 0.0027(10) 0.0033(8) -0.0001(9)
C15 0.0192(9) 0.0311(12) 0.0184(10) -0.0009(10) 0.0056(8) -0.0014(9)
C16 0.0153(9) 0.0294(12) 0.0175(10) 0.0022(9) 0.0080(8) -0.0002(8)
C17 0.0145(9) 0.0279(11) 0.0129(9) -0.0003(9) 0.0056(7) -0.0023(8)
C18 0.0196(9) 0.0268(12) 0.0145(9) 0.0008(9) 0.0090(8) -0.0006(8)
C19 0.0201(9) 0.0273(12) 0.0151(10) 0.0014(9) 0.0095(8) 0.0000(8)
C20 0.0225(10) 0.0305(12) 0.0184(10) 0.0000(10) 0.0074(8) -0.0020(9)
C21 0.0321(11) 0.0248(12) 0.0209(11) -0.0032(10) 0.0121(9) -0.0035(9)
C22 0.0311(11) 0.0252(12) 0.0220(11) 0.0007(10) 0.0111(9) 0.0040(9)
C23 0.0231(10) 0.0324(13) 0.0185(10) 0.0013(10) 0.0080(8) 0.0026(9)
C24 0.0222(10) 0.0257(12) 0.0146(10) -0.0012(9) 0.0090(8) 0.0003(9)
C25 0.0205(10) 0.0266(12) 0.0148(10) 0.0029(9) 0.0076(8) 0.0009(8)
C26 0.0252(10) 0.0260(12) 0.0196(11) -0.0022(10) 0.0089(9) 0.0026(9)
C27 0.0303(11) 0.0311(13) 0.0330(13) 0.0082(11) 0.0068(10) -0.0007(10)
C28 0.0208(9) 0.0322(12) 0.0131(9) -0.0022(9) 0.0074(8) 0.0027(9)
C29 0.0222(10) 0.0324(13) 0.0231(11) -0.0069(10) 0.0070(9) 0.0002(9)
O1 0.0220(7) 0.0357(9) 0.0181(7) -0.0002(7) -0.0002(6) 0.0017(6)
N1 0.0193(8) 0.0234(10) 0.0166(8) -0.0025(8) 0.0075(7) 0.0006(7)
N2 0.0179(8) 0.0267(10) 0.0148(8) -0.0005(8) 0.0054(7) 0.0007(7)

loop_
_atom_type_symbol
_atom_type_description
_atom_type_scat_dispersion_real
_atom_type_scat_dispersion_imag
_atom_type_scat_source
C C 0.0033 0.0016 'International Tables Vol C Tables 4.2.6.8 and 6.1.1.4'
H H 0.0000 0.0000 'International Tables Vol C Tables 4.2.6.8 and 6.1.1.4'
O O 0.0106 0.0060 'International Tables Vol C Tables 4.2.6.8 and 6.1.1.4'
N N 0.0061 0.0033 'International Tables Vol C Tables 4.2.6.8 and 6.1.1.4'

loop_
_geom_angle_atom_site_label_1
_geom_angle_atom_site_label_2
_geom_angle_atom_site_label_3
_geom_angle
_geom_angle_site_symmetry_1
_geom_angle_site_symmetry_3
_geom_angle_publ_flag
C2 C1 C18 122.42(17) . . ?
C2 C1 C25 128.73(17) . . ?
C18 C1 C25 108.78(17) . . ?
C1 C2 C9 119.60(17) . . ?
C1 C2 C3 133.05(17) . . ?
C9 C2 C3 107.21(17) . . ?
C4 C3 C8 118.66(18) . . ?
C4 C3 C2 135.13(19) . . ?
C8 C3 C2 106.20(16) . . ?
C5 C4 C3 119.71(19) . . ?
C5 C4 H4 120.1 . . ?
C3 C4 H4 120.1 . . ?
C4 C5 C6 121.12(18) . . ?
C4 C5 H5 119.4 . . ?
C6 C5 H5 119.4 . . ?
C7 C6 C5 120.45(19) . . ?
C7 C6 H6 119.8 . . ?
C5 C6 H6 119.8 . . ?
C6 C7 C8 118.24(19) . . ?
C6 C7 H7 120.9 . . ?
C8 C7 H7 120.9 . . ?
N1 C8 C7 128.68(18) . . ?
N1 C8 C3 109.54(17) . . ?
C7 C8 C3 121.78(17) . . ?
N1 C9 C10 131.35(17) . . ?
N1 C9 C2 108.14(16) . . ?
C10 C9 C2 120.48(18) . . ?
C9 C10 C17 116.91(16) . . ?
C9 C10 C11 137.01(19) . . ?
C17 C10 C11 106.04(16) . . ?
C16 C11 C12 117.16(17) . . ?
C16 C11 C10 106.18(16) . . ?
C12 C11 C10 136.65(18) . . ?
C13 C12 C11 120.09(19) . . ?
C13 C12 H12 117.4(12) . . ?
C11 C12 H12 122.5(12) . . ?
C12 C13 C14 120.97(19) . . ?
C12 C13 H13 119.5 . . ?
C14 C13 H13 119.5 . . ?
C15 C14 C13 120.88(18) . . ?
C15 C14 H14 119.6 . . ?
C13 C14 H14 119.6 . . ?
C14 C15 C16 117.82(19) . . ?
C14 C15 H15 121.1 . . ?
C16 C15 H15 121.1 . . ?
N2 C16 C15 126.53(18) . . ?
N2 C16 C11 110.43(16) . . ?
C15 C16 C11 123.03(18) . . ?
N2 C17 C18 129.00(18) . . ?
N2 C17 C10 108.42(16) . . ?
C18 C17 C10 122.58(17) . . ?
C1 C18 C17 117.32(18) . . ?
C1 C18 C19 108.27(16) . . ?
C17 C18 C19 134.33(18) . . ?
C20 C19 C24 117.21(18) . . ?
C20 C19 C18 135.03(17) . . ?
C24 C19 C18 107.53(17) . . ?
C19 C20 C21 119.62(18) . . ?
C19 C20 H20 120.2 . . ?
C21 C20 H20 120.2 . . ?
C22 C21 C20 122.1(2) . . ?
C22 C21 H21 119.0 . . ?
C20 C21 H21 119.0 . . ?
C21 C22 C23 119.11(19) . . ?
C21 C22 H22 120.4 . . ?
C23 C22 H22 120.4 . . ?
C24 C23 C22 118.68(18) . . ?
C24 C23 H23 120.7 . . ?
C22 C23 H23 120.7 . . ?
C23 C24 C19 123.20(19) . . ?
C23 C24 C25 127.65(17) . . ?
C19 C24 C25 108.97(17) . . ?
O1 C25 C24 125.06(18) . . ?
O1 C25 C1 128.90(19) . . ?
C24 C25 C1 105.98(15) . . ?
N1 C26 C27 112.39(16) . . ?
N1 C26 H26A 107.1(12) . . ?
C27 C26 H26A 112.5(13) . . ?
N1 C26 H26B 108.7(11) . . ?
C27 C26 H26B 108.1(12) . . ?
H26A C26 H26B 108.0(16) . . ?
C26 C27 H27A 109.5 . . ?
C26 C27 H27B 109.5 . . ?
H27A C27 H27B 109.5 . . ?
C26 C27 H27C 109.5 . . ?
H27A C27 H27C 109.5 . . ?
H27B C27 H27C 109.5 . . ?
N2 C28 C29 113.35(15) . . ?
N2 C28 H28A 108.9 . . ?
C29 C28 H28A 108.9 . . ?
N2 C28 H28B 108.9 . . ?
C29 C28 H28B 108.9 . . ?
H28A C28 H28B 107.7 . . ?
C28 C29 H29A 109.5 . . ?
C28 C29 H29B 109.5 . . ?
H29A C29 H29B 109.5 . . ?
C28 C29 H29C 109.5 . . ?
H29A C29 H29C 109.5 . . ?
H29B C29 H29C 109.5 . . ?
C8 N1 C9 108.88(15) . . ?
C8 N1 C26 121.27(16) . . ?
C9 N1 C26 129.85(16) . . ?
C16 N2 C17 108.89(16) . . ?
C16 N2 C28 121.23(15) . . ?
C17 N2 C28 127.43(15) . . ?

loop_
_geom_bond_atom_site_label_1
_geom_bond_atom_site_label_2
_geom_bond_distance
_geom_bond_site_symmetry_2
_geom_bond_publ_flag
C1 C2 1.391(3) . ?
C1 C18 1.402(3) . ?
C1 C25 1.486(3) . ?
C2 C9 1.424(3) . ?
C2 C3 1.446(3) . ?
C3 C4 1.398(3) . ?
C3 C8 1.409(3) . ?
C4 C5 1.376(3) . ?
C4 H4 0.9500 . ?
C5 C6 1.399(3) . ?
C5 H5 0.9500 . ?
C6 C7 1.388(3) . ?
C6 H6 0.9500 . ?
C7 C8 1.393(3) . ?
C7 H7 0.9500 . ?
C8 N1 1.389(2) . ?
C9 N1 1.390(2) . ?
C9 C10 1.421(3) . ?
C10 C17 1.443(3) . ?
C10 C11 1.463(2) . ?
C11 C16 1.407(3) . ?
C11 C12 1.408(3) . ?
C12 C13 1.388(3) . ?
C12 H12 0.9301(10) . ?
C13 C14 1.392(3) . ?
C13 H13 0.9500 . ?
C14 C15 1.378(3) . ?
C14 H14 0.9500 . ?
C15 C16 1.399(3) . ?
C15 H15 0.9500 . ?
C16 N2 1.379(2) . ?
C17 N2 1.391(2) . ?
C17 C18 1.408(3) . ?
C18 C19 1.503(3) . ?
C19 C20 1.383(3) . ?
C19 C24 1.411(3) . ?
C20 C21 1.396(3) . ?
C20 H20 0.9500 . ?
C21 C22 1.380(3) . ?
C21 H21 0.9500 . ?
C22 C23 1.389(3) . ?
C22 H22 0.9500 . ?
C23 C24 1.373(3) . ?
C23 H23 0.9500 . ?
C24 C25 1.486(3) . ?
C25 O1 1.225(2) . ?
C26 N1 1.457(2) . ?
C26 C27 1.520(3) . ?
C26 H26A 0.9301(11) . ?
C26 H26B 1.00(2) . ?
C27 H27A 0.9800 . ?
C27 H27B 0.9800 . ?
C27 H27C 0.9800 . ?
C28 N2 1.464(2) . ?
C28 C29 1.519(3) . ?
C28 H28A 0.9900 . ?
C28 H28B 0.9900 . ?
C29 H29A 0.9800 . ?
C29 H29B 0.9800 . ?
C29 H29C 0.9800 . ?

loop_
_geom_torsion_atom_site_label_1
_geom_torsion_atom_site_label_2
_geom_torsion_atom_site_label_3
_geom_torsion_atom_site_label_4
_geom_torsion
_geom_torsion_site_symmetry_1
_geom_torsion_site_symmetry_2
_geom_torsion_site_symmetry_3
_geom_torsion_site_symmetry_4
_geom_torsion_publ_flag
C18 C1 C2 C9 -0.4(3) . . . . ?
C25 C1 C2 C9 176.37(17) . . . . ?
C18 C1 C2 C3 -175.48(19) . . . . ?
C25 C1 C2 C3 1.3(3) . . . . ?
C1 C2 C3 C4 -5.8(4) . . . . ?
C9 C2 C3 C4 178.7(2) . . . . ?
C1 C2 C3 C8 174.1(2) . . . . ?
C9 C2 C3 C8 -1.4(2) . . . . ?
C8 C3 C4 C5 -1.6(3) . . . . ?
C2 C3 C4 C5 178.33(19) . . . . ?
C3 C4 C5 C6 0.1(3) . . . . ?
C4 C5 C6 C7 1.1(3) . . . . ?
C5 C6 C7 C8 -0.8(3) . . . . ?
C6 C7 C8 N1 179.58(17) . . . . ?
C6 C7 C8 C3 -0.7(3) . . . . ?
C4 C3 C8 N1 -178.32(15) . . . . ?
C2 C3 C8 N1 1.7(2) . . . . ?
C4 C3 C8 C7 2.0(3) . . . . ?
C2 C3 C8 C7 -178.01(17) . . . . ?
C1 C2 C9 N1 -175.67(16) . . . . ?
C3 C2 C9 N1 0.6(2) . . . . ?
C1 C2 C9 C10 6.0(3) . . . . ?
C3 C2 C9 C10 -177.79(16) . . . . ?
N1 C9 C10 C17 178.01(18) . . . . ?
C2 C9 C10 C17 -4.0(3) . . . . ?
N1 C9 C10 C11 -4.3(4) . . . . ?
C2 C9 C10 C11 173.62(19) . . . . ?
C9 C10 C11 C16 -175.9(2) . . . . ?
C17 C10 C11 C16 1.93(19) . . . . ?
C9 C10 C11 C12 3.0(4) . . . . ?
C17 C10 C11 C12 -179.2(2) . . . . ?
C16 C11 C12 C13 -0.7(3) . . . . ?
C10 C11 C12 C13 -179.5(2) . . . . ?
C11 C12 C13 C14 1.5(3) . . . . ?
C12 C13 C14 C15 -0.2(3) . . . . ?
C13 C14 C15 C16 -1.9(3) . . . . ?
C14 C15 C16 N2 -178.49(18) . . . . ?
C14 C15 C16 C11 2.7(3) . . . . ?
C12 C11 C16 N2 179.61(16) . . . . ?
C10 C11 C16 N2 -1.3(2) . . . . ?
C12 C11 C16 C15 -1.4(3) . . . . ?
C10 C11 C16 C15 177.68(16) . . . . ?
C9 C10 C17 N2 176.40(15) . . . . ?
C11 C10 C17 N2 -1.94(19) . . . . ?
C9 C10 C17 C18 -3.4(3) . . . . ?
C11 C10 C17 C18 178.27(16) . . . . ?
C2 C1 C18 C17 -6.7(3) . . . . ?
C25 C1 C18 C17 175.93(15) . . . . ?
C2 C1 C18 C19 170.47(16) . . . . ?
C25 C1 C18 C19 -6.9(2) . . . . ?
N2 C17 C18 C1 -171.07(17) . . . . ?
C10 C17 C18 C1 8.7(3) . . . . ?
N2 C17 C18 C19 12.6(3) . . . . ?
C10 C17 C18 C19 -167.62(19) . . . . ?
C1 C18 C19 C20 -167.3(2) . . . . ?
C17 C18 C19 C20 9.2(4) . . . . ?
C1 C18 C19 C24 6.7(2) . . . . ?
C17 C18 C19 C24 -176.74(19) . . . . ?
C24 C19 C20 C21 3.0(3) . . . . ?
C18 C19 C20 C21 176.68(19) . . . . ?
C19 C20 C21 C22 -0.3(3) . . . . ?
C20 C21 C22 C23 -1.7(3) . . . . ?
C21 C22 C23 C24 0.9(3) . . . . ?
C22 C23 C24 C19 2.0(3) . . . . ?
C22 C23 C24 C25 -172.55(18) . . . . ?
C20 C19 C24 C23 -4.0(3) . . . . ?
C18 C19 C24 C23 -179.28(17) . . . . ?
C20 C19 C24 C25 171.46(16) . . . . ?
C18 C19 C24 C25 -3.8(2) . . . . ?
C23 C24 C25 O1 -2.2(3) . . . . ?
C19 C24 C25 O1 -177.43(18) . . . . ?
C23 C24 C25 C1 174.97(18) . . . . ?
C19 C24 C25 C1 -0.2(2) . . . . ?
C2 C1 C25 O1 4.5(3) . . . . ?
C18 C1 C25 O1 -178.43(19) . . . . ?
C2 C1 C25 C24 -172.60(18) . . . . ?
C18 C1 C25 C24 4.5(2) . . . . ?
C7 C8 N1 C9 178.31(18) . . . . ?
C3 C8 N1 C9 -1.4(2) . . . . ?
C7 C8 N1 C26 -2.1(3) . . . . ?
C3 C8 N1 C26 178.19(16) . . . . ?
C10 C9 N1 C8 178.61(18) . . . . ?
C2 C9 N1 C8 0.5(2) . . . . ?
C10 C9 N1 C26 -0.9(3) . . . . ?
C2 C9 N1 C26 -179.06(17) . . . . ?
C27 C26 N1 C8 -91.1(2) . . . . ?
C27 C26 N1 C9 88.4(2) . . . . ?
C15 C16 N2 C17 -178.85(17) . . . . ?
C11 C16 N2 C17 0.1(2) . . . . ?
C15 C16 N2 C28 -15.4(3) . . . . ?
C11 C16 N2 C28 163.51(16) . . . . ?
C18 C17 N2 C16 -179.02(18) . . . . ?
C10 C17 N2 C16 1.2(2) . . . . ?
C18 C17 N2 C28 18.8(3) . . . . ?
C10 C17 N2 C28 -160.93(17) . . . . ?
C29 C28 N2 C16 81.4(2) . . . . ?
C29 C28 N2 C17 -118.4(2) . . . . ?
